data_2216097
loop_
_publ_author_name
'Ma, Hong-Yan'
'Shi, Ji'
'Wang, Chang-Hong'
'Wang, Zheng-Tao'

_publ_section_title (3<i>E</i>)-5-Hydroxy-3-[5-(hydroxymethyl)furan-2-ylmethylene]-1-benzofuran-2(3<i>H</i>)-one
_journal_coeditor_code RK2041
_journal_issue 11
_journal_name_full 'Acta Crystallographica Section E'
_journal_page_first o4354
_journal_page_last o4354
_journal_paper_doi 10.1107/S1600536807047381
_journal_volume 63
_journal_year 2007
_chemical_formula_iupac 'C14 H10 O5'
_chemical_formula_moiety 'C14 H10 O5'
_chemical_formula_sum 'C14 H10 O5'
_chemical_formula_weight 258.22
_chemical_name_systematic (3E)-5-Hydroxy-3-[5-(hydroxymethyl)furan-2-ylmethylene]-1-benzofuran-2(3H)-one
_space_group_IT_number 2
_symmetry_cell_setting triclinic
_symmetry_space_group_name_Hall '-P 1'
_symmetry_space_group_name_H-M 'P -1'
_atom_sites_solution_hydrogens geom
_atom_sites_solution_primary direct
_atom_sites_solution_secondary difmap
_audit_creation_method SHELXL97
_cell_angle_alpha 107.509(7)
_cell_angle_beta 97.844(6)
_cell_angle_gamma 100.735(7)
_cell_formula_units_Z 2
_cell_length_a 7.544(3)
_cell_length_b 8.974(2)
_cell_length_c 9.291(3)
_cell_measurement_reflns_used 993
_cell_measurement_temperature 293(2)
_cell_measurement_theta_max 48.100
_cell_measurement_theta_min 4.697
_cell_volume 576.8(3)
_computing_cell_refinement 'SAINT (Bruker, 2000)'
_computing_data_collection 'SMART (Bruker, 2000)'
_computing_data_reduction 'SHELXTL (Bruker, 2000)'
_computing_molecular_graphics 'SHELXTL (Bruker, 2000)'
_computing_publication_material 'SHELXTL (Bruker, 2000)'
_computing_structure_refinement 'SHELXL97 (Sheldrick, 1997)'
_computing_structure_solution 'SHELXS97 (Sheldrick, 1997)'
_diffrn_ambient_temperature 293(2)
_diffrn_measured_fraction_theta_full 0.983
_diffrn_measured_fraction_theta_max 0.983
_diffrn_measurement_device_type 'Bruker SMART CCD area-detector'
_diffrn_measurement_method '\f and \w'
_diffrn_radiation_monochromator graphite
_diffrn_radiation_source 'fine--focus sealed tube'
_diffrn_radiation_type MoK\a
_diffrn_radiation_wavelength 0.71073
_diffrn_reflns_av_R_equivalents 0.1383
_diffrn_reflns_av_sigmaI/netI 0.1148
_diffrn_reflns_limit_h_max 9
_diffrn_reflns_limit_h_min -9
_diffrn_reflns_limit_k_max 6
_diffrn_reflns_limit_k_min -11
_diffrn_reflns_limit_l_max 11
_diffrn_reflns_limit_l_min -10
_diffrn_reflns_number 3184
_diffrn_reflns_theta_full 26.00
_diffrn_reflns_theta_max 26.00
_diffrn_reflns_theta_min 2.35
_exptl_absorpt_coefficient_mu 0.114
_exptl_absorpt_correction_T_max 0.984
_exptl_absorpt_correction_T_min 0.968
_exptl_absorpt_correction_type multi-scan
_exptl_absorpt_process_details '(SADABS; Bruker, 2000)'
_exptl_crystal_colour yellow
_exptl_crystal_density_diffrn 1.487
_exptl_crystal_density_method 'not measured'
_exptl_crystal_description needle
_exptl_crystal_F_000 268
_exptl_crystal_size_max 0.476
_exptl_crystal_size_mid 0.238
_exptl_crystal_size_min 0.145
_refine_diff_density_max 0.325
_refine_diff_density_min -0.417
_refine_ls_extinction_method none
_refine_ls_goodness_of_fit_ref 0.968
_refine_ls_hydrogen_treatment constr
_refine_ls_matrix_type full
_refine_ls_number_parameters 174
_refine_ls_number_reflns 2235
_refine_ls_number_restraints 0
_refine_ls_restrained_S_all 0.968
_refine_ls_R_factor_all 0.0827
_refine_ls_R_factor_gt 0.0641
_refine_ls_shift/su_max 0.040
_refine_ls_shift/su_mean 0.002
_refine_ls_structure_factor_coef Fsqd
_refine_ls_weighting_details 'calc w = 1/[\s^2^(Fo^2^)+(0.0752P)^2^] where P=(Fo^2^+2Fc^2^)/3'
_refine_ls_weighting_scheme calc
_refine_ls_wR_factor_gt 0.1524
_refine_ls_wR_factor_ref 0.1638
_reflns_number_gt 1496
_reflns_number_total 2273
_reflns_threshold_expression I>2\s(I)
_cod_data_source_file rk2041.cif
_cod_data_source_block I
_cod_database_code 2216097
_cod_database_fobs_code 2216097

loop_
_symmetry_equiv_pos_as_xyz
'x, y, z'
'-x, -y, -z'

loop_
_atom_site_type_symbol
_atom_site_label
_atom_site_fract_x
_atom_site_fract_y
_atom_site_fract_z
_atom_site_U_iso_or_equiv
_atom_site_adp_type
_atom_site_calc_flag
_atom_site_refinement_flags
_atom_site_occupancy
O O1 1.0229(2) 1.1646(3) 0.3963(2) 0.0690(7) Uani d . 1
O O2 0.8629(2) 1.2740(2) 0.2522(2) 0.0562(5) Uani d . 1
O O3 0.1254(2) 1.1304(2) 0.0008(2) 0.0559(5) Uani d . 1
H H3 0.0779 1.0385 -0.0045 0.084 Uiso calc R 1
O O4 0.3470(2) 0.82265(19) 0.29896(18) 0.0419(5) Uani d . 1
O O5 -0.0173(3) 0.6380(2) 0.0900(2) 0.0612(6) Uani d . 1
H H5A -0.0237 0.7203 0.0705 0.092 Uiso calc R 1
C C1 0.8761(3) 1.1658(3) 0.3283(3) 0.0484(7) Uani d . 1
C C2 0.6891(3) 1.0621(3) 0.3073(3) 0.0400(6) Uani d . 1
C C3 0.5654(3) 1.1226(3) 0.2156(3) 0.0374(6) Uani d . 1
C C4 0.6769(3) 1.2464(3) 0.1850(3) 0.0433(6) Uani d . 1
C C5 0.6139(3) 1.3299(3) 0.0957(3) 0.0520(7) Uani d . 1
H H5 0.6933 1.4105 0.0758 0.062 Uiso calc R 1
C C6 0.4262(3) 1.2883(3) 0.0363(3) 0.0475(7) Uani d . 1
H H6 0.3774 1.3424 -0.0245 0.057 Uiso calc R 1
C C7 0.3106(3) 1.1680(3) 0.0659(3) 0.0397(6) Uani d . 1
C C8 0.3757(3) 1.0833(3) 0.1552(3) 0.0390(6) Uani d . 1
H H8 0.2959 1.0027 0.1746 0.047 Uiso calc R 1
C C9 0.6754(3) 0.9416(3) 0.3666(3) 0.0431(6) Uani d . 1
H H9 0.7862 0.9379 0.4215 0.052 Uiso calc R 1
C C10 0.5221(3) 0.8192(3) 0.3603(3) 0.0428(6) Uani d . 1
C C11 0.5126(4) 0.6904(4) 0.4072(3) 0.0577(8) Uani d . 1
H H11 0.6112 0.6619 0.4551 0.069 Uiso calc R 1
C C12 0.3258(4) 0.6066(3) 0.3705(3) 0.0588(8) Uani d . 1
H H12 0.2783 0.5112 0.3870 0.071 Uiso calc R 1
C C13 0.2293(3) 0.6913(3) 0.3069(3) 0.0436(6) Uani d . 1
C C14 0.0307(3) 0.6752(3) 0.2518(3) 0.0524(7) Uani d . 1
H H14A -0.0409 0.5911 0.2804 0.063 Uiso calc R 1
H H14B -0.0009 0.7752 0.3026 0.063 Uiso calc R 1

loop_
_atom_site_aniso_label
_atom_site_aniso_U_11
_atom_site_aniso_U_22
_atom_site_aniso_U_33
_atom_site_aniso_U_12
_atom_site_aniso_U_13
_atom_site_aniso_U_23
O1 0.0256(10) 0.0971(18) 0.0869(15) 0.0081(10) -0.0017(9) 0.0446(13)
O2 0.0245(9) 0.0618(13) 0.0823(13) 0.0000(8) 0.0010(8) 0.0348(11)
O3 0.0269(9) 0.0512(12) 0.0931(14) 0.0015(8) -0.0062(8) 0.0419(11)
O4 0.0319(9) 0.0408(10) 0.0556(11) 0.0072(7) 0.0019(7) 0.0236(8)
O5 0.0495(11) 0.0631(13) 0.0757(14) 0.0095(10) -0.0044(9) 0.0401(11)
C1 0.0290(13) 0.0597(18) 0.0572(16) 0.0077(11) 0.0028(11) 0.0249(14)
C2 0.0252(12) 0.0488(15) 0.0460(14) 0.0083(10) 0.0035(10) 0.0182(11)
C3 0.0280(11) 0.0384(13) 0.0449(13) 0.0071(10) 0.0053(9) 0.0140(11)
C4 0.0259(12) 0.0415(14) 0.0584(16) 0.0022(10) 0.0013(10) 0.0176(12)
C5 0.0340(13) 0.0443(16) 0.0788(19) -0.0013(11) 0.0058(12) 0.0309(14)
C6 0.0357(13) 0.0399(15) 0.0717(18) 0.0061(11) 0.0037(12) 0.0308(13)
C7 0.0270(12) 0.0360(13) 0.0558(15) 0.0041(10) 0.0019(10) 0.0199(11)
C8 0.0265(11) 0.0398(14) 0.0530(15) 0.0054(10) 0.0045(10) 0.0222(11)
C9 0.0285(12) 0.0535(16) 0.0503(15) 0.0149(11) 0.0038(10) 0.0207(12)
C10 0.0373(13) 0.0472(15) 0.0478(14) 0.0163(11) 0.0021(10) 0.0206(12)
C11 0.0500(16) 0.0614(19) 0.0741(19) 0.0226(14) 0.0044(14) 0.0386(16)
C12 0.0574(17) 0.0461(16) 0.079(2) 0.0089(13) 0.0034(14) 0.0360(15)
C13 0.0414(13) 0.0366(14) 0.0520(15) 0.0030(11) 0.0061(11) 0.0189(11)
C14 0.0419(14) 0.0464(16) 0.0674(18) 0.0021(12) 0.0052(12) 0.0245(14)

loop_
_atom_type_symbol
_atom_type_description
_atom_type_scat_dispersion_real
_atom_type_scat_dispersion_imag
_atom_type_scat_source
C C 0.0033 0.0016 'International Tables Vol C Tables 4.2.6.8 and 6.1.1.4'
H H 0.0000 0.0000 'International Tables Vol C Tables 4.2.6.8 and 6.1.1.4'
O O 0.0106 0.0060 'International Tables Vol C Tables 4.2.6.8 and 6.1.1.4'

loop_
_geom_angle_atom_site_label_1
_geom_angle_atom_site_label_2
_geom_angle_atom_site_label_3
_geom_angle
C1 O2 C4 107.42(19)
C7 O3 H3 109.5
C13 O4 C10 107.05(18)
C14 O5 H5A 109.5
O1 C1 O2 120.6(2)
O1 C1 C2 130.4(3)
O2 C1 C2 109.03(19)
C9 C2 C3 137.1(2)
C9 C2 C1 117.8(2)
C3 C2 C1 105.0(2)
C4 C3 C8 118.2(2)
C4 C3 C2 105.99(19)
C8 C3 C2 135.8(2)
C5 C4 C3 124.1(2)
C5 C4 O2 123.3(2)
C3 C4 O2 112.5(2)
C4 C5 C6 116.7(2)
C4 C5 H5 121.7
C6 C5 H5 121.7
C7 C6 C5 120.9(2)
C7 C6 H6 119.5
C5 C6 H6 119.5
C6 C7 O3 118.0(2)
C6 C7 C8 122.0(2)
O3 C7 C8 120.0(2)
C7 C8 C3 118.1(2)
C7 C8 H8 121.0
C3 C8 H8 121.0
C2 C9 C10 131.6(2)
C2 C9 H9 114.2
C10 C9 H9 114.2
C11 C10 O4 109.0(2)
C11 C10 C9 131.1(2)
O4 C10 C9 119.9(2)
C10 C11 C12 107.4(2)
C10 C11 H11 126.3
C12 C11 H11 126.3
C13 C12 C11 106.8(2)
C13 C12 H12 126.6
C11 C12 H12 126.6
C12 C13 O4 109.6(2)
C12 C13 C14 134.4(2)
O4 C13 C14 116.0(2)
O5 C14 C13 112.6(2)
O5 C14 H14A 109.1
C13 C14 H14A 109.1
O5 C14 H14B 109.1
C13 C14 H14B 109.1
H14A C14 H14B 107.8

loop_
_geom_bond_atom_site_label_1
_geom_bond_atom_site_label_2
_geom_bond_distance
O1 C1 1.201(3)
O2 C1 1.373(3)
O2 C4 1.400(3)
O3 C7 1.380(3)
O3 H3 0.8200
O4 C13 1.365(3)
O4 C10 1.375(3)
O5 C14 1.417(3)
O5 H5A 0.8200
C1 C2 1.490(3)
C2 C9 1.348(4)
C2 C3 1.464(3)
C3 C4 1.389(3)
C3 C8 1.400(3)
C4 C5 1.370(3)
C5 C6 1.384(3)
C5 H5 0.9300
C6 C7 1.377(3)
C6 H6 0.9300
C7 C8 1.383(3)
C8 H8 0.9300
C9 C10 1.420(4)
C9 H9 0.9300
C10 C11 1.346(4)
C11 C12 1.410(4)
C11 H11 0.9300
C12 C13 1.348(4)
C12 H12 0.9300
C13 C14 1.481(3)
C14 H14A 0.9700
C14 H14B 0.9700

loop_
_geom_hbond_atom_site_label_D
_geom_hbond_atom_site_label_H
_geom_hbond_atom_site_label_A
_geom_hbond_site_symmetry_A
_geom_hbond_distance_DH
_geom_hbond_distance_HA
_geom_hbond_distance_DA
_geom_hbond_angle_DHA
O5 H5A O3 2_575 0.82 1.90 2.682(3) 160.0
O3 H3 O3 2_575 0.82 1.96 2.717(3) 153.7
C9 H9 O1 2_776 0.93 2.56 3.414(3) 152.8

loop_
_geom_torsion_atom_site_label_1
_geom_torsion_atom_site_label_2
_geom_torsion_atom_site_label_3
_geom_torsion_atom_site_label_4
_geom_torsion
C4 O2 C1 O1 -179.9(2)
C4 O2 C1 C2 0.7(3)
O1 C1 C2 C9 -3.0(4)
O2 C1 C2 C9 176.3(2)
O1 C1 C2 C3 179.2(3)
O2 C1 C2 C3 -1.4(3)
C9 C2 C3 C4 -175.4(3)
C1 C2 C3 C4 1.6(3)
C9 C2 C3 C8 3.2(5)
C1 C2 C3 C8 -179.8(3)
C8 C3 C4 C5 -2.0(4)
C2 C3 C4 C5 176.9(3)
C8 C3 C4 O2 179.79(19)
C2 C3 C4 O2 -1.3(3)
C1 O2 C4 C5 -177.9(3)
C1 O2 C4 C3 0.4(3)
C3 C4 C5 C6 1.5(4)
O2 C4 C5 C6 179.6(2)
C4 C5 C6 C7 -0.4(4)
C5 C6 C7 O3 -178.8(2)
C5 C6 C7 C8 -0.2(4)
C6 C7 C8 C3 -0.3(4)
O3 C7 C8 C3 178.3(2)
C4 C3 C8 C7 1.3(3)
C2 C3 C8 C7 -177.2(3)
C3 C2 C9 C10 0.2(5)
C1 C2 C9 C10 -176.6(2)
C13 O4 C10 C11 -0.9(3)
C13 O4 C10 C9 179.5(2)
C2 C9 C10 C11 172.7(3)
C2 C9 C10 O4 -7.8(4)
O4 C10 C11 C12 1.7(3)
C9 C10 C11 C12 -178.9(3)
C10 C11 C12 C13 -1.8(3)
C11 C12 C13 O4 1.3(3)
C11 C12 C13 C14 -176.1(3)
C10 O4 C13 C12 -0.2(3)
C10 O4 C13 C14 177.7(2)
C12 C13 C14 O5 -113.2(3)
O4 C13 C14 O5 69.5(3)

loop_
_cod_related_entry_id
_cod_related_entry_database
_cod_related_entry_code
1 ChemSpider 10160828
